data_7228959
loop_
_publ_author_name
'Shen, Guangyu'
'Gou, Fei'
'Cheng, Jinghui'
'Zhang, Xiaohong'
'Zhou, Xiangge'
'Xiang, Haifeng'

_publ_section_title
;
 Chiral and non-conjugated fluorescent salen ligands: AIE, anion probes,
 chiral recognition of unprotected amino acids, and cell imaging
 applications
;
_journal_issue 64
_journal_name_full 'RSC Adv.'
_journal_page_first 40640
_journal_paper_doi 10.1039/C7RA08267C
_journal_volume 7
_journal_year 2017
_chemical_formula_moiety 'C20 H20 F2 N2 O2'
_chemical_formula_sum 'C20 H20 F2 N2 O2'
_chemical_formula_weight 358.38
_space_group_crystal_system triclinic
_space_group_IT_number 2
_space_group_name_Hall '-P 1'
_space_group_name_H-M_alt 'P -1'
_symmetry_space_group_name_Hall '-P 1'
_symmetry_space_group_name_H-M 'P -1'
_atom_sites_solution_hydrogens geom
_audit_creation_date 2015-12-24
_audit_creation_method
;
Olex2 1.2
(compiled 2015.09.30 svn.r3233 for OlexSys, GUI svn.r5103)
;
_audit_update_record
;
2017-05-19 deposited with the CCDC.
2017-08-14 downloaded from the CCDC.
;
_cell_angle_alpha 95.216(3)
_cell_angle_beta 96.508(3)
_cell_angle_gamma 110.291(4)
_cell_formula_units_Z 4
_cell_length_a 10.4661(4)
_cell_length_b 11.0082(5)
_cell_length_c 17.6201(5)
_cell_measurement_reflns_used 7859
_cell_measurement_temperature 293.28(10)
_cell_measurement_theta_max 72.3470
_cell_measurement_theta_min 4.5290
_cell_volume 1873.25(14)
_computing_cell_refinement
;
CrysAlisPro, Agilent Technologies,
Version 1.171.37.35 (release 13-08-2014 CrysAlis171 .NET)
(compiled Aug 13 2014,18:06:01)
;
_computing_data_collection
;
CrysAlisPro, Agilent Technologies,
Version 1.171.37.35 (release 13-08-2014 CrysAlis171 .NET)
(compiled Aug 13 2014,18:06:01)
;
_computing_data_reduction
;
CrysAlisPro, Agilent Technologies,
Version 1.171.37.35 (release 13-08-2014 CrysAlis171 .NET)
(compiled Aug 13 2014,18:06:01)
;
_computing_molecular_graphics 'Olex2 (Dolomanov et al., 2009)'
_computing_publication_material 'Olex2 (Dolomanov et al., 2009)'
_computing_structure_refinement 'ShelXL (Sheldrick, 2015)'
_computing_structure_solution 'ShelXT (Sheldrick, 2015)'
_diffrn_ambient_environment air
_diffrn_ambient_temperature 293.28(10)
_diffrn_detector 'CCD plate'
_diffrn_detector_area_resol_mean 15.9595
_diffrn_detector_type EosS2
_diffrn_measured_fraction_theta_full 0.999
_diffrn_measured_fraction_theta_max 0.999
_diffrn_measurement_details
;
#__ type_ start__ end____ width___ exp.time_
  1 omega    1.00   75.00   1.0000    1.0000
omega____ theta____ kappa____ phi______ frames
    -       36.2921  -99.0000   60.0000 74

#__ type_ start__ end____ width___ exp.time_
  2 omega   17.00  105.00   1.0000    1.0000
omega____ theta____ kappa____ phi______ frames
    -       36.2921   38.0000  -30.0000 88

#__ type_ start__ end____ width___ exp.time_
  3 omega   20.00  104.00   1.0000    1.0000
omega____ theta____ kappa____ phi______ frames
    -       36.2921   57.0000  150.0000 84

#__ type_ start__ end____ width___ exp.time_
  4 omega   20.00  104.00   1.0000    1.0000
omega____ theta____ kappa____ phi______ frames
    -       36.2921   57.0000   90.0000 84

#__ type_ start__ end____ width___ exp.time_
  5 omega  -31.00   53.00   1.0000    1.0000
omega____ theta____ kappa____ phi______ frames
    -       36.2921  -57.0000 -180.0000 84

#__ type_ start__ end____ width___ exp.time_
  6 omega   23.00   90.00   1.0000    1.0000
omega____ theta____ kappa____ phi______ frames
    -       36.2921 -125.0000  -90.0000 67

#__ type_ start__ end____ width___ exp.time_
  7 omega  -31.00   63.00   1.0000    1.0000
omega____ theta____ kappa____ phi______ frames
    -       36.2921  -77.0000 -180.0000 94

#__ type_ start__ end____ width___ exp.time_
  8 omega   20.00  104.00   1.0000    1.0000
omega____ theta____ kappa____ phi______ frames
    -       36.2921   57.0000 -180.0000 84

#__ type_ start__ end____ width___ exp.time_
  9 omega   10.00  104.00   1.0000    1.0000
omega____ theta____ kappa____ phi______ frames
    -       36.2921   77.0000 -150.0000 94

#__ type_ start__ end____ width___ exp.time_
 10 omega    1.00   75.00   1.0000    1.0000
omega____ theta____ kappa____ phi______ frames
    -       36.2921  -99.0000  -30.0000 74

#__ type_ start__ end____ width___ exp.time_
 11 omega   20.00  104.00   1.0000    1.0000
omega____ theta____ kappa____ phi______ frames
    -       36.2921   57.0000   30.0000 84

#__ type_ start__ end____ width___ exp.time_
 12 omega   39.00  109.00   1.0000    3.6900
omega____ theta____ kappa____ phi______ frames
    -      108.0000  -94.0000  -60.0000 70

#__ type_ start__ end____ width___ exp.time_
 13 omega   40.00   98.00   1.0000    3.6900
omega____ theta____ kappa____ phi______ frames
    -      108.0000  -45.0000   60.0000 58

#__ type_ start__ end____ width___ exp.time_
 14 omega   39.00  109.00   1.0000    3.6900
omega____ theta____ kappa____ phi______ frames
    -      108.0000  -94.0000   90.0000 70

#__ type_ start__ end____ width___ exp.time_
 15 omega   41.00  126.00   1.0000    3.6900
omega____ theta____ kappa____ phi______ frames
    -      108.0000  -61.0000 -120.0000 85

#__ type_ start__ end____ width___ exp.time_
 16 omega   39.00  177.00   1.0000    3.6900
omega____ theta____ kappa____ phi______ frames
    -      108.0000    0.0000 -150.0000 138

#__ type_ start__ end____ width___ exp.time_
 17 omega   40.00   98.00   1.0000    3.6900
omega____ theta____ kappa____ phi______ frames
    -      108.0000  -45.0000  -30.0000 58

#__ type_ start__ end____ width___ exp.time_
 18 omega   39.00  109.00   1.0000    3.6900
omega____ theta____ kappa____ phi______ frames
    -      108.0000  -94.0000 -150.0000 70

#__ type_ start__ end____ width___ exp.time_
 19 omega   39.00  109.00   1.0000    3.6900
omega____ theta____ kappa____ phi______ frames
    -      108.0000  -94.0000 -180.0000 70

#__ type_ start__ end____ width___ exp.time_
 20 omega   38.00   91.00   1.0000    3.6900
omega____ theta____ kappa____ phi______ frames
    -      108.0000  -30.0000    0.0000 53

#__ type_ start__ end____ width___ exp.time_
 21 omega   38.00   91.00   1.0000    3.6900
omega____ theta____ kappa____ phi______ frames
    -      108.0000  -30.0000  -90.0000 53

#__ type_ start__ end____ width___ exp.time_
 22 omega   91.00  176.00   1.0000    3.6900
omega____ theta____ kappa____ phi______ frames
    -      108.0000   45.0000 -120.0000 85

#__ type_ start__ end____ width___ exp.time_
 23 omega   37.00   99.00   1.0000    3.6900
omega____ theta____ kappa____ phi______ frames
    -      108.0000  -22.0000 -152.0000 62

#__ type_ start__ end____ width___ exp.time_
 24 omega   40.00   98.00   1.0000    3.6900
omega____ theta____ kappa____ phi______ frames
    -      108.0000  -45.0000  120.0000 58

#__ type_ start__ end____ width___ exp.time_
 25 omega   41.00  126.00   1.0000    3.6900
omega____ theta____ kappa____ phi______ frames
    -      108.0000  -61.0000  150.0000 85

#__ type_ start__ end____ width___ exp.time_
 26 omega   38.00  116.00   1.0000    3.6900
omega____ theta____ kappa____ phi______ frames
    -      108.0000 -111.0000   60.0000 78

#__ type_ start__ end____ width___ exp.time_
 27 omega  -35.00   64.00   1.0000    1.0000
omega____ theta____ kappa____ phi______ frames
    -       36.2921  -22.0000 -152.0000 99

#__ type_ start__ end____ width___ exp.time_
 28 omega   10.00  104.00   1.0000    1.0000
omega____ theta____ kappa____ phi______ frames
    -       36.2921   77.0000  -60.0000 94

#__ type_ start__ end____ width___ exp.time_
 29 omega  -31.00   53.00   1.0000    1.0000
omega____ theta____ kappa____ phi______ frames
    -       36.2921  -57.0000    0.0000 84

#__ type_ start__ end____ width___ exp.time_
 30 omega   10.00  104.00   1.0000    1.0000
omega____ theta____ kappa____ phi______ frames
    -       36.2921   77.0000   30.0000 94

#__ type_ start__ end____ width___ exp.time_
 31 omega  -31.00   53.00   1.0000    1.0000
omega____ theta____ kappa____ phi______ frames
    -       36.2921  -57.0000   90.0000 84
;
_diffrn_measurement_device 'four-circle diffractometer'
_diffrn_measurement_device_type 'New Gemini, Dual, Cu at zero, EosS2'
_diffrn_measurement_method '\w scans'
_diffrn_orient_matrix_UB_11 0.1519572000
_diffrn_orient_matrix_UB_12 0.0825816000
_diffrn_orient_matrix_UB_13 -0.0020485000
_diffrn_orient_matrix_UB_21 -0.0253796000
_diffrn_orient_matrix_UB_22 0.1245456000
_diffrn_orient_matrix_UB_23 0.0294041000
_diffrn_orient_matrix_UB_31 0.0387295000
_diffrn_orient_matrix_UB_32 -0.0193431000
_diffrn_orient_matrix_UB_33 0.0838407000
_diffrn_radiation_monochromator graphite
_diffrn_radiation_probe x-ray
_diffrn_radiation_type CuK\a
_diffrn_radiation_wavelength 1.54184
_diffrn_reflns_av_R_equivalents 0.0320
_diffrn_reflns_av_unetI/netI 0.0227
_diffrn_reflns_Laue_measured_fraction_full 0.999
_diffrn_reflns_Laue_measured_fraction_max 0.999
_diffrn_reflns_limit_h_max 12
_diffrn_reflns_limit_h_min -11
_diffrn_reflns_limit_k_max 13
_diffrn_reflns_limit_k_min -13
_diffrn_reflns_limit_l_max 21
_diffrn_reflns_limit_l_min -13
_diffrn_reflns_number 19736
_diffrn_reflns_point_group_measured_fraction_full 0.999
_diffrn_reflns_point_group_measured_fraction_max 0.999
_diffrn_reflns_theta_full 67.067
_diffrn_reflns_theta_max 67.067
_diffrn_reflns_theta_min 4.559
_diffrn_source 'Enhance (Cu) X-ray Source'
_exptl_absorpt_coefficient_mu 0.803
_exptl_absorpt_correction_T_max 1.00000
_exptl_absorpt_correction_T_min 0.71629
_exptl_absorpt_correction_type multi-scan
_exptl_absorpt_process_details
;
CrysAlisPro, Agilent Technologies,
Version 1.171.37.35 (release 13-08-2014 CrysAlis171 .NET)
(compiled Aug 13 2014,18:06:01)
Empirical absorption correction using spherical harmonics,
 implemented in SCALE3 ABSPACK scaling algorithm.
;
_exptl_crystal_colour 'clear yellowish yellow'
_exptl_crystal_colour_lustre clear
_exptl_crystal_colour_modifier yellowish
_exptl_crystal_colour_primary yellow
_exptl_crystal_density_diffrn 1.271
_exptl_crystal_F_000 752
_exptl_crystal_size_max 0.8
_exptl_crystal_size_mid 0.7
_exptl_crystal_size_min 0.3
_refine_diff_density_max 0.151
_refine_diff_density_min -0.242
_refine_diff_density_rms 0.039
_refine_ls_extinction_method none
_refine_ls_goodness_of_fit_ref 1.040
_refine_ls_hydrogen_treatment constr
_refine_ls_matrix_type full
_refine_ls_number_parameters 473
_refine_ls_number_reflns 6681
_refine_ls_number_restraints 0
_refine_ls_restrained_S_all 1.040
_refine_ls_R_factor_all 0.0605
_refine_ls_R_factor_gt 0.0527
_refine_ls_shift/su_max 0.000
_refine_ls_shift/su_mean 0.000
_refine_ls_structure_factor_coef Fsqd
_refine_ls_weighting_details 'w=1/[\s^2^(Fo^2^)+(0.0979P)^2^+0.1978P] where P=(Fo^2^+2Fc^2^)/3'
_refine_ls_weighting_scheme calc
_refine_ls_wR_factor_gt 0.1518
_refine_ls_wR_factor_ref 0.1621
_reflns_Friedel_coverage 0.000
_reflns_number_gt 5515
_reflns_number_total 6681
_reflns_threshold_expression 'I > 2\s(I)'
_cod_data_source_file c7ra08267c2.cif
_cod_data_source_block zxg-ljy-f
_cod_depositor_comments
;

2017-11-18
Z value and formula fixed to values more according to usual
chemical conventions.                 miguel
;
_cod_original_formula_sum 'C40 H40 F4 N4 O4'
_cod_original_formula_weight 716.76
_cod_original_formula_moiety '2(C20 H20 F2 N2 O2)'
_cod_original_formula_units_Z 2
_cod_original_cell_volume 1873.27(13)
_cod_database_code 7228959
_shelx_space_group_comment
;
The symmetry employed for this shelxl refinement is uniquely defined
by the following loop, which should always be used as a source of
symmetry information in preference to the above space-group names.
They are only intended as comments.
;
_reflns_odcompleteness_completeness 99.94
_reflns_odcompleteness_iscentric 1
_reflns_odcompleteness_theta 66.97
_olex2_refinement_description
;
1. Fixed Uiso
 At 1.2 times of:
  All C(H) groups, All C(H,H) groups
 At 1.5 times of:
  All O(H) groups
2.a Ternary CH refined with riding coordinates:
 C00J(H00J), C00O(H00O), C00S(H00S), C00Y(H00Y)
2.b Secondary CH2 refined with riding coordinates:
 C00X(H00C,H00D), C00Z(H00A,H00B), C010(H01A,H01B), C015(H01C,H01D), C017(H01E,
 H01F), C018(H01J,H01K), C01B(H01M,H01N), C01E(H01P,H01Q)
2.c Aromatic/amide H refined with riding coordinates:
 C00E(H00E), C00F(H00F), C00N(H00N), C00P(H00P), C00Q(H00Q), C00T(H00T),
 C00U(H00U), C00V(H00V), C011(H011), C013(H013), C014(H014), C01A(H01L),
 C01C(H01O), C01D(H01G), C01F(H01H), C01G(H01I)
2.d Idealised tetrahedral OH refined as rotating group:
 O001(H001), O003(H003), O005(H005), O006(H006)
;
_shelx_shelxl_version_number 2014/7
_olex2_date_sample_data_collection 2015-12-24
_olex2_submission_special_instructions 'No special instructions were received'

loop_
_space_group_symop_operation_xyz
'x, y, z'
'-x, -y, -z'

loop_
_atom_site_label
_atom_site_type_symbol
_atom_site_fract_x
_atom_site_fract_y
_atom_site_fract_z
_atom_site_U_iso_or_equiv
_atom_site_adp_type
_atom_site_occupancy
_atom_site_site_symmetry_order
_atom_site_calc_flag
_atom_site_refinement_flags_posn
O001 O 0.15346(17) 0.77275(15) 0.87438(9) 0.0794(4) Uani 1 1 d .
H001 H 0.1442 0.6953 0.8681 0.119 Uiso 1 1 calc GR
F002 F 0.87555(18) 0.17643(12) 0.59060(9) 0.1051(5) Uani 1 1 d .
O003 O 1.01908(17) 0.43408(13) 0.60887(10) 0.0825(4) Uani 1 1 d .
H003 H 1.0501 0.5143 0.6164 0.124 Uiso 1 1 calc GR
F004 F 0.87128(14) 0.71111(18) 0.94655(9) 0.1113(5) Uani 1 1 d .
O005 O 0.71456(18) 0.85690(18) 0.59753(9) 0.0871(5) Uani 1 1 d .
H005 H 0.7974 0.8705 0.6061 0.131 Uiso 1 1 calc GR
O006 O 0.60791(15) 0.54979(17) 0.91608(10) 0.0878(5) Uani 1 1 d .
H006 H 0.5270 0.5050 0.8998 0.132 Uiso 1 1 calc GR
N007 N 0.37219(15) 0.48384(14) 0.83174(9) 0.0589(3) Uani 1 1 d .
N008 N 1.04828(15) 0.66340(14) 0.67044(8) 0.0567(3) Uani 1 1 d .
N009 N 0.94304(16) 0.82268(14) 0.57923(8) 0.0601(4) Uani 1 1 d .
N00A N 0.18262(15) 0.55964(14) 0.90843(8) 0.0583(3) Uani 1 1 d .
F00B F 0.2166(2) 1.02945(16) 0.91641(13) 0.1327(7) Uani 1 1 d .
F00C F 0.44193(17) 0.7798(2) 0.55091(10) 0.1299(7) Uani 1 1 d .
C00D C 0.56719(17) 0.66073(15) 0.81005(9) 0.0529(4) Uani 1 1 d .
C00E C 0.42245(18) 0.57619(16) 0.79288(10) 0.0551(4) Uani 1 1 d .
H00E H 0.3656 0.5900 0.7527 0.066 Uiso 1 1 calc R
C00F C 0.94692(17) 0.61296(17) 0.70571(9) 0.0555(4) Uani 1 1 d .
H00F H 0.9195 0.6674 0.7383 0.067 Uiso 1 1 calc R
C00G C 0.87302(17) 0.47250(16) 0.69632(9) 0.0542(4) Uani 1 1 d .
C00H C 0.65274(19) 0.64379(18) 0.87168(10) 0.0601(4) Uani 1 1 d .
C00I C 0.73147(19) 0.70615(17) 0.49551(10) 0.0596(4) Uani 1 1 d .
C00J C 0.16515(18) 0.42229(17) 0.89038(10) 0.0579(4) Uani 1 1 d .
H00J H 0.2150 0.3977 0.9332 0.069 Uiso 1 1 calc R
C00K C 0.91302(19) 0.38960(17) 0.64692(10) 0.0596(4) Uani 1 1 d .
C00L C 0.23070(19) 0.83006(19) 0.94303(11) 0.0634(4) Uani 1 1 d .
C00M C 0.7892(2) 0.7286(2) 0.88704(11) 0.0682(5) Uani 1 1 d .
C00N C 0.87770(19) 0.74015(17) 0.52027(10) 0.0595(4) Uani 1 1 d .
H00N H 0.9255 0.7000 0.4919 0.071 Uiso 1 1 calc R
C00O C 0.22594(18) 0.40389(17) 0.81726(10) 0.0584(4) Uani 1 1 d .
H00O H 0.1796 0.4319 0.7745 0.070 Uiso 1 1 calc R
C00P C 0.8418(2) 0.8265(2) 0.84460(11) 0.0683(5) Uani 1 1 d .
H00P H 0.9338 0.8817 0.8567 0.082 Uiso 1 1 calc R
C00Q C 0.25384(19) 0.62297(18) 0.97217(10) 0.0617(4) Uani 1 1 d .
H00Q H 0.2894 0.5791 1.0066 0.074 Uiso 1 1 calc R
C00R C 0.28176(19) 0.76096(18) 0.99332(10) 0.0609(4) Uani 1 1 d .
C00S C 1.09036(19) 0.85031(17) 0.60020(10) 0.0586(4) Uani 1 1 d .
H00S H 1.1205 0.8024 0.5607 0.070 Uiso 1 1 calc R
C00T C 0.76143(19) 0.4183(2) 0.73512(11) 0.0673(5) Uani 1 1 d .
H00T H 0.7356 0.4730 0.7684 0.081 Uiso 1 1 calc R
C00U C 0.7579(2) 0.84300(18) 0.78366(11) 0.0687(5) Uani 1 1 d .
H00U H 0.7930 0.9096 0.7543 0.082 Uiso 1 1 calc R
C00V C 0.6222(2) 0.76091(18) 0.76621(11) 0.0630(4) Uani 1 1 d .
H00V H 0.5660 0.7721 0.7247 0.076 Uiso 1 1 calc R
C00W C 0.6559(2) 0.7650(2) 0.53625(11) 0.0655(5) Uani 1 1 d .
C00X C 1.2715(2) 0.84042(19) 0.70301(11) 0.0660(5) Uani 1 1 d .
H00C H 1.3062 0.7924 0.6669 0.079 Uiso 1 1 calc R
H00D H 1.2872 0.8148 0.7534 0.079 Uiso 1 1 calc R
C00Y C 1.11753(18) 0.80472(16) 0.67820(10) 0.0563(4) Uani 1 1 d .
H00Y H 1.0807 0.8468 0.7171 0.068 Uiso 1 1 calc R
C00Z C 0.2081(2) 0.26085(19) 0.79695(13) 0.0710(5) Uani 1 1 d .
H00A H 0.2426 0.2498 0.7489 0.085 Uiso 1 1 calc R
H00B H 0.2623 0.2364 0.8370 0.085 Uiso 1 1 calc R
C010 C 0.0137(2) 0.3356(2) 0.87964(13) 0.0721(5) Uani 1 1 d .
H01A H -0.0372 0.3615 0.8387 0.087 Uiso 1 1 calc R
H01B H -0.0232 0.3470 0.9268 0.087 Uiso 1 1 calc R
C011 C 0.6895(2) 0.2862(2) 0.72498(12) 0.0765(5) Uani 1 1 d .
H011 H 0.6153 0.2519 0.7510 0.092 Uiso 1 1 calc R
C012 C 0.8369(2) 0.25596(18) 0.63829(12) 0.0706(5) Uani 1 1 d .
C013 C 0.6638(2) 0.6137(2) 0.43071(13) 0.0771(5) Uani 1 1 d .
H013 H 0.7143 0.5762 0.4027 0.093 Uiso 1 1 calc R
C014 C 0.7280(2) 0.2040(2) 0.67567(13) 0.0763(5) Uani 1 1 d .
H014 H 0.6797 0.1141 0.6683 0.092 Uiso 1 1 calc R
C015 C 0.0579(2) 0.1710(2) 0.78857(14) 0.0801(6) Uani 1 1 d .
H01C H 0.0060 0.1870 0.7439 0.096 Uiso 1 1 calc R
H01D H 0.0518 0.0807 0.7801 0.096 Uiso 1 1 calc R
C016 C 0.5157(2) 0.7246(3) 0.51040(13) 0.0798(6) Uani 1 1 d .
C017 C -0.0054(2) 0.1921(2) 0.85946(14) 0.0796(6) Uani 1 1 d .
H01E H 0.0373 0.1638 0.9027 0.096 Uiso 1 1 calc R
H01F H -0.1031 0.1395 0.8501 0.096 Uiso 1 1 calc R
C018 C 1.3503(2) 0.9866(2) 0.70649(13) 0.0775(5) Uani 1 1 d .
H01J H 1.3223 1.0343 0.7463 0.093 Uiso 1 1 calc R
H01K H 1.4483 1.0050 0.7200 0.093 Uiso 1 1 calc R
C019 C 0.2646(3) 0.9626(2) 0.96599(16) 0.0848(6) Uani 1 1 d .
C01A C 0.5249(3) 0.5767(3) 0.40737(15) 0.0876(6) Uani 1 1 d .
H01L H 0.4815 0.5142 0.3644 0.105 Uiso 1 1 calc R
C01B C 1.1696(2) 0.99640(19) 0.60361(13) 0.0726(5) Uani 1 1 d .
H01M H 1.1550 1.0217 0.5530 0.087 Uiso 1 1 calc R
H01N H 1.1341 1.0446 0.6391 0.087 Uiso 1 1 calc R
C01C C 0.4500(2) 0.6327(3) 0.44795(14) 0.0858(6) Uani 1 1 d .
H01O H 0.3555 0.6081 0.4329 0.103 Uiso 1 1 calc R
C01D C 0.3629(3) 0.8273(2) 1.06370(13) 0.0855(6) Uani 1 1 d .
H01G H 0.3968 0.7812 1.0973 0.103 Uiso 1 1 calc R
C01E C 1.3235(2) 1.0328(2) 0.62957(14) 0.0818(6) Uani 1 1 d .
H01P H 1.3617 0.9931 0.5910 0.098 Uiso 1 1 calc R
H01Q H 1.3692 1.1269 0.6345 0.098 Uiso 1 1 calc R
C01F C 0.3432(3) 1.0255(2) 1.03456(18) 0.0964(8) Uani 1 1 d .
H01H H 0.3630 1.1145 1.0479 0.116 Uiso 1 1 calc R
C01G C 0.3934(3) 0.9577(3) 1.08417(16) 0.0988(8) Uani 1 1 d .
H01I H 0.4475 1.0003 1.1312 0.119 Uiso 1 1 calc R

loop_
_atom_site_aniso_label
_atom_site_aniso_U_11
_atom_site_aniso_U_22
_atom_site_aniso_U_33
_atom_site_aniso_U_23
_atom_site_aniso_U_13
_atom_site_aniso_U_12
O001 0.0921(10) 0.0775(9) 0.0794(9) 0.0200(7) 0.0032(7) 0.0448(8)
F002 0.1412(13) 0.0568(7) 0.1202(11) 0.0032(7) 0.0539(10) 0.0312(7)
O003 0.0963(10) 0.0562(7) 0.1049(11) 0.0100(7) 0.0548(9) 0.0279(7)
F004 0.0670(8) 0.1632(15) 0.0941(9) 0.0538(9) -0.0007(7) 0.0249(8)
O005 0.0945(11) 0.1051(12) 0.0725(9) -0.0055(8) 0.0167(8) 0.0528(10)
O006 0.0663(8) 0.1054(12) 0.0959(11) 0.0556(9) 0.0110(8) 0.0263(8)
N007 0.0578(8) 0.0537(8) 0.0696(9) 0.0158(6) 0.0133(6) 0.0229(6)
N008 0.0624(8) 0.0522(8) 0.0607(8) 0.0106(6) 0.0178(6) 0.0240(6)
N009 0.0686(9) 0.0570(8) 0.0587(8) 0.0077(6) 0.0106(7) 0.0277(7)
N00A 0.0584(8) 0.0567(8) 0.0636(8) 0.0133(6) 0.0100(6) 0.0239(6)
F00B 0.1608(16) 0.0829(10) 0.1794(18) 0.0383(10) 0.0174(13) 0.0729(11)
F00C 0.0999(11) 0.200(2) 0.1200(13) 0.0099(12) 0.0350(9) 0.0896(13)
C00D 0.0602(9) 0.0477(8) 0.0553(9) 0.0062(6) 0.0141(7) 0.0236(7)
C00E 0.0630(10) 0.0513(9) 0.0551(9) 0.0088(7) 0.0086(7) 0.0256(8)
C00F 0.0589(9) 0.0587(9) 0.0537(9) 0.0054(7) 0.0109(7) 0.0272(8)
C00G 0.0551(9) 0.0560(9) 0.0539(9) 0.0106(7) 0.0095(7) 0.0220(7)
C00H 0.0607(10) 0.0654(10) 0.0611(10) 0.0157(8) 0.0168(8) 0.0273(8)
C00I 0.0671(10) 0.0581(10) 0.0594(9) 0.0127(7) 0.0112(8) 0.0281(8)
C00J 0.0566(9) 0.0535(9) 0.0664(10) 0.0150(7) 0.0082(7) 0.0221(7)
C00K 0.0664(10) 0.0540(9) 0.0632(10) 0.0131(7) 0.0175(8) 0.0243(8)
C00L 0.0650(10) 0.0646(11) 0.0715(11) 0.0129(8) 0.0229(9) 0.0323(9)
C00M 0.0599(10) 0.0867(13) 0.0593(10) 0.0116(9) 0.0112(8) 0.0273(10)
C00N 0.0699(11) 0.0552(9) 0.0601(10) 0.0078(7) 0.0152(8) 0.0293(8)
C00O 0.0571(9) 0.0554(9) 0.0641(10) 0.0145(7) 0.0072(7) 0.0213(8)
C00P 0.0607(10) 0.0700(11) 0.0663(11) 0.0012(8) 0.0159(8) 0.0140(9)
C00Q 0.0665(10) 0.0664(11) 0.0601(10) 0.0186(8) 0.0126(8) 0.0306(9)
C00R 0.0652(10) 0.0631(10) 0.0598(10) 0.0086(8) 0.0169(8) 0.0276(8)
C00S 0.0650(10) 0.0562(9) 0.0571(9) 0.0075(7) 0.0121(7) 0.0243(8)
C00T 0.0614(10) 0.0771(12) 0.0644(10) 0.0092(9) 0.0177(8) 0.0240(9)
C00U 0.0751(12) 0.0562(10) 0.0712(11) 0.0131(8) 0.0205(9) 0.0154(9)
C00V 0.0693(11) 0.0573(10) 0.0624(10) 0.0140(8) 0.0111(8) 0.0211(8)
C00W 0.0769(12) 0.0744(12) 0.0582(10) 0.0196(8) 0.0184(8) 0.0383(10)
C00X 0.0669(11) 0.0654(11) 0.0688(11) 0.0157(8) 0.0111(8) 0.0259(9)
C00Y 0.0644(10) 0.0494(9) 0.0583(9) 0.0065(7) 0.0146(7) 0.0233(8)
C00Z 0.0739(12) 0.0577(10) 0.0815(12) 0.0065(9) 0.0155(10) 0.0235(9)
C010 0.0596(11) 0.0676(12) 0.0913(14) 0.0176(10) 0.0173(9) 0.0224(9)
C011 0.0632(11) 0.0808(14) 0.0772(12) 0.0210(10) 0.0196(9) 0.0107(10)
C012 0.0851(13) 0.0541(10) 0.0726(12) 0.0073(8) 0.0166(10) 0.0241(9)
C013 0.0795(13) 0.0773(13) 0.0757(12) -0.0045(10) 0.0018(10) 0.0365(11)
C014 0.0778(13) 0.0590(11) 0.0815(13) 0.0151(9) 0.0116(10) 0.0103(10)
C015 0.0789(13) 0.0584(11) 0.0921(15) 0.0047(10) 0.0049(11) 0.0153(10)
C016 0.0753(13) 0.1053(17) 0.0788(13) 0.0285(12) 0.0254(11) 0.0492(12)
C017 0.0654(12) 0.0595(11) 0.1048(16) 0.0149(10) 0.0132(11) 0.0104(9)
C018 0.0688(12) 0.0681(12) 0.0852(13) 0.0112(10) 0.0033(10) 0.0143(10)
C019 0.0913(15) 0.0689(13) 0.1133(18) 0.0181(12) 0.0324(13) 0.0464(12)
C01A 0.0833(15) 0.0879(15) 0.0855(14) 0.0016(11) -0.0074(12) 0.0323(12)
C01B 0.0823(13) 0.0572(11) 0.0778(12) 0.0185(9) 0.0101(10) 0.0231(9)
C01C 0.0697(13) 0.1024(17) 0.0844(15) 0.0253(13) 0.0014(11) 0.0304(12)
C01D 0.0989(16) 0.0900(15) 0.0676(12) 0.0011(10) 0.0065(11) 0.0386(13)
C01E 0.0770(13) 0.0638(12) 0.0972(15) 0.0237(11) 0.0159(11) 0.0124(10)
C01F 0.0962(17) 0.0685(13) 0.125(2) -0.0146(14) 0.0350(16) 0.0324(13)
C01G 0.1078(19) 0.0941(18) 0.0885(16) -0.0225(14) 0.0112(14) 0.0388(15)

loop_
_atom_type_symbol
_atom_type_description
_atom_type_scat_dispersion_real
_atom_type_scat_dispersion_imag
_atom_type_scat_source
C C 0.0181 0.0091 'International Tables Vol C Tables 4.2.6.8 and 6.1.1.4'
H H 0.0000 0.0000 'International Tables Vol C Tables 4.2.6.8 and 6.1.1.4'
F F 0.0727 0.0534 'International Tables Vol C Tables 4.2.6.8 and 6.1.1.4'
N N 0.0311 0.0180 'International Tables Vol C Tables 4.2.6.8 and 6.1.1.4'
O O 0.0492 0.0322 'International Tables Vol C Tables 4.2.6.8 and 6.1.1.4'

loop_
_geom_angle_atom_site_label_1
_geom_angle_atom_site_label_2
_geom_angle_atom_site_label_3
_geom_angle
C00L O001 H001 109.5
C00K O003 H003 109.5
C00W O005 H005 109.5
C00H O006 H006 109.5
C00E N007 C00O 121.24(15)
C00F N008 C00Y 120.85(14)
C00N N009 C00S 118.63(15)
C00Q N00A C00J 118.66(14)
C00H C00D C00E 120.02(15)
C00H C00D C00V 119.06(16)
C00V C00D C00E 120.91(16)
N007 C00E C00D 121.29(15)
N007 C00E H00E 119.4
C00D C00E H00E 119.4
N008 C00F H00F 119.2
N008 C00F C00G 121.67(15)
C00G C00F H00F 119.2
C00K C00G C00F 119.58(15)
C00T C00G C00F 121.13(16)
C00T C00G C00K 119.29(16)
O006 C00H C00D 122.57(17)
O006 C00H C00M 119.40(17)
C00M C00H C00D 118.03(17)
C00W C00I C00N 120.60(17)
C013 C00I C00N 120.29(17)
C013 C00I C00W 119.11(18)
N00A C00J H00J 108.8
N00A C00J C00O 109.22(14)
N00A C00J C010 110.77(14)
C00O C00J H00J 108.8
C010 C00J H00J 108.8
C010 C00J C00O 110.31(16)
O003 C00K C00G 122.59(16)
O003 C00K C012 119.93(17)
C012 C00K C00G 117.48(17)
O001 C00L C00R 122.24(17)
O001 C00L C019 120.39(19)
C019 C00L C00R 117.4(2)
F004 C00M C00H 117.60(18)
F004 C00M C00P 119.73(18)
C00P C00M C00H 122.67(18)
N009 C00N C00I 122.40(16)
N009 C00N H00N 118.8
C00I C00N H00N 118.8
N007 C00O C00J 108.17(14)
N007 C00O H00O 109.7
N007 C00O C00Z 109.41(14)
C00J C00O H00O 109.7
C00Z C00O C00J 110.19(15)
C00Z C00O H00O 109.7
C00M C00P H00P 120.3
C00M C00P C00U 119.41(18)
C00U C00P H00P 120.3
N00A C00Q H00Q 118.8
N00A C00Q C00R 122.40(16)
C00R C00Q H00Q 118.8
C00L C00R C00Q 120.40(17)
C00L C00R C01D 119.20(19)
C01D C00R C00Q 120.39(18)
N009 C00S H00S 108.9
N009 C00S C00Y 109.79(14)
N009 C00S C01B 109.48(14)
C00Y C00S H00S 108.9
C01B C00S H00S 108.9
C01B C00S C00Y 110.82(15)
C00G C00T H00T 119.4
C011 C00T C00G 121.27(18)
C011 C00T H00T 119.4
C00P C00U H00U 120.1
C00P C00U C00V 119.88(18)
C00V C00U H00U 120.1
C00D C00V H00V 119.5
C00U C00V C00D 120.95(17)
C00U C00V H00V 119.5
O005 C00W C00I 122.37(18)
O005 C00W C016 120.36(18)
C016 C00W C00I 117.27(19)
H00C C00X H00D 107.9
C00Y C00X H00C 109.3
C00Y C00X H00D 109.3
C00Y C00X C018 111.73(15)
C018 C00X H00C 109.3
C018 C00X H00D 109.3
N008 C00Y C00S 108.76(14)
N008 C00Y C00X 109.61(14)
N008 C00Y H00Y 109.4
C00S C00Y H00Y 109.4
C00X C00Y C00S 110.28(15)
C00X C00Y H00Y 109.4
C00O C00Z H00A 109.3
C00O C00Z H00B 109.3
H00A C00Z H00B 107.9
C015 C00Z C00O 111.80(17)
C015 C00Z H00A 109.3
C015 C00Z H00B 109.3
C00J C010 H01A 109.4
C00J C010 H01B 109.4
C00J C010 C017 111.00(16)
H01A C010 H01B 108.0
C017 C010 H01A 109.4
C017 C010 H01B 109.4
C00T C011 H011 120.2
C00T C011 C014 119.64(19)
C014 C011 H011 120.2
F002 C012 C00K 117.32(18)
F002 C012 C014 119.69(18)
C014 C012 C00K 122.98(19)
C00I C013 H013 119.2
C01A C013 C00I 121.5(2)
C01A C013 H013 119.2
C011 C014 H014 120.3
C012 C014 C011 119.33(19)
C012 C014 H014 120.3
C00Z C015 H01C 109.3
C00Z C015 H01D 109.3
H01C C015 H01D 107.9
C017 C015 C00Z 111.74(18)
C017 C015 H01C 109.3
C017 C015 H01D 109.3
F00C C016 C00W 117.2(2)
F00C C016 C01C 119.5(2)
C01C C016 C00W 123.2(2)
C010 C017 H01E 109.4
C010 C017 H01F 109.4
C015 C017 C010 111.27(18)
C015 C017 H01E 109.4
C015 C017 H01F 109.4
H01E C017 H01F 108.0
C00X C018 H01J 109.4
C00X C018 H01K 109.4
H01J C018 H01K 108.0
C01E C018 C00X 111.22(17)
C01E C018 H01J 109.4
C01E C018 H01K 109.4
F00B C019 C00L 117.1(2)
F00B C019 C01F 120.2(2)
C01F C019 C00L 122.7(2)
C013 C01A H01L 120.3
C013 C01A C01C 119.5(2)
C01C C01A H01L 120.3
C00S C01B H01M 109.2
C00S C01B H01N 109.2
H01M C01B H01N 107.9
C01E C01B C00S 112.06(16)
C01E C01B H01M 109.2
C01E C01B H01N 109.2
C016 C01C C01A 119.3(2)
C016 C01C H01O 120.3
C01A C01C H01O 120.3
C00R C01D H01G 119.2
C01G C01D C00R 121.6(2)
C01G C01D H01G 119.2
C018 C01E C01B 110.83(18)
C018 C01E H01P 109.5
C018 C01E H01Q 109.5
C01B C01E H01P 109.5
C01B C01E H01Q 109.5
H01P C01E H01Q 108.1
C019 C01F H01H 120.0
C019 C01F C01G 120.0(2)
C01G C01F H01H 120.0
C01D C01G C01F 119.1(2)
C01D C01G H01I 120.4
C01F C01G H01I 120.4

loop_
_geom_bond_atom_site_label_1
_geom_bond_atom_site_label_2
_geom_bond_distance
O001 H001 0.8200
O001 C00L 1.342(2)
F002 C012 1.351(2)
O003 H003 0.8200
O003 C00K 1.332(2)
F004 C00M 1.350(2)
O005 H005 0.8200
O005 C00W 1.337(3)
O006 H006 0.8200
O006 C00H 1.340(2)
N007 C00E 1.271(2)
N007 C00O 1.456(2)
N008 C00F 1.274(2)
N008 C00Y 1.456(2)
N009 C00N 1.268(2)
N009 C00S 1.460(2)
N00A C00J 1.459(2)
N00A C00Q 1.269(2)
F00B C019 1.353(3)
F00C C016 1.358(3)
C00D C00E 1.456(2)
C00D C00H 1.396(2)
C00D C00V 1.400(2)
C00E H00E 0.9300
C00F H00F 0.9300
C00F C00G 1.453(2)
C00G C00K 1.403(2)
C00G C00T 1.400(2)
C00H C00M 1.388(3)
C00I C00N 1.447(3)
C00I C00W 1.400(3)
C00I C013 1.395(3)
C00J H00J 0.9800
C00J C00O 1.528(3)
C00J C010 1.520(3)
C00K C012 1.393(3)
C00L C00R 1.395(3)
C00L C019 1.385(3)
C00M C00P 1.361(3)
C00N H00N 0.9300
C00O H00O 0.9800
C00O C00Z 1.524(3)
C00P H00P 0.9300
C00P C00U 1.375(3)
C00Q H00Q 0.9300
C00Q C00R 1.448(3)
C00R C01D 1.400(3)
C00S H00S 0.9800
C00S C00Y 1.535(2)
C00S C01B 1.525(3)
C00T H00T 0.9300
C00T C011 1.370(3)
C00U H00U 0.9300
C00U C00V 1.375(3)
C00V H00V 0.9300
C00W C016 1.385(3)
C00X H00C 0.9700
C00X H00D 0.9700
C00X C00Y 1.521(3)
C00X C018 1.524(3)
C00Y H00Y 0.9800
C00Z H00A 0.9700
C00Z H00B 0.9700
C00Z C015 1.522(3)
C010 H01A 0.9700
C010 H01B 0.9700
C010 C017 1.524(3)
C011 H011 0.9300
C011 C014 1.388(3)
C012 C014 1.359(3)
C013 H013 0.9300
C013 C01A 1.368(3)
C014 H014 0.9300
C015 H01C 0.9700
C015 H01D 0.9700
C015 C017 1.515(3)
C016 C01C 1.360(3)
C017 H01E 0.9700
C017 H01F 0.9700
C018 H01J 0.9700
C018 H01K 0.9700
C018 C01E 1.521(3)
C019 C01F 1.358(4)
C01A H01L 0.9300
C01A C01C 1.374(4)
C01B H01M 0.9700
C01B H01N 0.9700
C01B C01E 1.522(3)
C01C H01O 0.9300
C01D H01G 0.9300
C01D C01G 1.362(4)
C01E H01P 0.9700
C01E H01Q 0.9700
C01F H01H 0.9300
C01F C01G 1.372(4)
C01G H01I 0.9300

loop_
_geom_torsion_atom_site_label_1
_geom_torsion_atom_site_label_2
_geom_torsion_atom_site_label_3
_geom_torsion_atom_site_label_4
_geom_torsion
O001 C00L C00R C00Q 0.8(3)
O001 C00L C00R C01D 179.32(19)
O001 C00L C019 F00B 0.0(3)
O001 C00L C019 C01F -179.5(2)
F002 C012 C014 C011 179.5(2)
O003 C00K C012 F002 0.0(3)
O003 C00K C012 C014 179.6(2)
F004 C00M C00P C00U 179.44(19)
O005 C00W C016 F00C -1.6(3)
O005 C00W C016 C01C 179.2(2)
O006 C00H C00M F004 0.5(3)
O006 C00H C00M C00P -179.82(19)
N007 C00O C00Z C015 174.64(16)
N008 C00F C00G C00K -0.4(3)
N008 C00F C00G C00T -179.71(16)
N009 C00S C00Y N008 63.20(17)
N009 C00S C00Y C00X -176.57(14)
N009 C00S C01B C01E 176.84(17)
N00A C00J C00O N007 60.77(17)
N00A C00J C00O C00Z -179.67(14)
N00A C00J C010 C017 179.07(17)
N00A C00Q C00R C00L -0.3(3)
N00A C00Q C00R C01D -178.87(19)
F00B C019 C01F C01G -179.0(2)
F00C C016 C01C C01A -179.7(2)
C00D C00H C00M F004 -179.73(17)
C00D C00H C00M C00P 0.0(3)
C00E N007 C00O C00J -118.05(17)
C00E N007 C00O C00Z 121.90(18)
C00E C00D C00H O006 1.3(3)
C00E C00D C00H C00M -178.50(16)
C00E C00D C00V C00U 178.25(16)
C00F N008 C00Y C00S -113.01(17)
C00F N008 C00Y C00X 126.35(17)
C00F C00G C00K O003 1.5(3)
C00F C00G C00K C012 -178.41(16)
C00F C00G C00T C011 178.44(17)
C00G C00K C012 F002 179.92(17)
C00G C00K C012 C014 -0.5(3)
C00G C00T C011 C014 0.3(3)
C00H C00D C00E N007 -2.0(2)
C00H C00D C00V C00U -0.8(3)
C00H C00M C00P C00U -0.3(3)
C00I C00W C016 F00C 178.66(18)
C00I C00W C016 C01C -0.5(3)
C00I C013 C01A C01C 0.7(4)
C00J N00A C00Q C00R 177.15(16)
C00J C00O C00Z C015 55.8(2)
C00J C010 C017 C015 -55.9(2)
C00K C00G C00T C011 -0.9(3)
C00K C012 C014 C011 -0.1(3)
C00L C00R C01D C01G -0.1(3)
C00L C019 C01F C01G 0.4(4)
C00M C00P C00U C00V 0.0(3)
C00N N009 C00S C00Y -114.77(17)
C00N N009 C00S C01B 123.36(18)
C00N C00I C00W O005 2.1(3)
C00N C00I C00W C016 -178.14(17)
C00N C00I C013 C01A 178.0(2)
C00O N007 C00E C00D 176.63(14)
C00O C00J C010 C017 58.0(2)
C00O C00Z C015 C017 -54.1(2)
C00P C00U C00V C00D 0.5(3)
C00Q N00A C00J C00O -119.01(17)
C00Q N00A C00J C010 119.30(18)
C00Q C00R C01D C01G 178.4(2)
C00R C00L C019 F00B 178.97(19)
C00R C00L C019 C01F -0.5(3)
C00R C01D C01G C01F 0.0(4)
C00S N009 C00N C00I 179.60(15)
C00S C01B C01E C018 -55.1(3)
C00T C00G C00K O003 -179.19(18)
C00T C00G C00K C012 0.9(3)
C00T C011 C014 C012 0.1(3)
C00V C00D C00E N007 179.00(16)
C00V C00D C00H O006 -179.68(18)
C00V C00D C00H C00M 0.5(3)
C00W C00I C00N N009 0.5(3)
C00W C00I C013 C01A -1.8(3)
C00W C016 C01C C01A -0.5(4)
C00X C018 C01E C01B 54.9(3)
C00Y N008 C00F C00G 177.53(14)
C00Y C00S C01B C01E 55.6(2)
C00Y C00X C018 C01E -56.3(2)
C00Z C015 C017 C010 53.6(3)
C010 C00J C00O N007 -177.26(14)
C010 C00J C00O C00Z -57.70(19)
C013 C00I C00N N009 -179.29(18)
C013 C00I C00W O005 -178.13(19)
C013 C00I C00W C016 1.6(3)
C013 C01A C01C C016 0.4(4)
C018 C00X C00Y N008 175.97(16)
C018 C00X C00Y C00S 56.2(2)
C019 C00L C00R C00Q -178.21(18)
C019 C00L C00R C01D 0.3(3)
C019 C01F C01G C01D -0.2(4)
C01B C00S C00Y N008 -175.73(15)
C01B C00S C00Y C00X -55.50(19)
